data_7234180
loop_
_publ_author_name
'Yuhui Yang'
'Jialei Liu'
'Maolin Zhang'
'Fenggang Liu'
'Haoran Wang'
'Shuhui Bo'
'Zhen Zhen'
'Ling Qiu'
'Xinhou Liu'

_publ_section_title
;
 The important role of the location of the alkoxy group on the thiophene
 ring in designing efficient organic nonlinear optical materials based on
 double-donor chromophores
;
_journal_name_full 'Journal of Materials Chemistry C'
_journal_page_first 3913
_journal_page_last 3921
_journal_paper_doi 10.1039/C5TC00241A
_journal_volume 3
_journal_year 2015
_chemical_formula_sum 'C49 H63 N5 O4 S Si'
_chemical_formula_weight 846.19
_space_group_IT_number 2
_space_group_name_Hall '-P 1'
_space_group_name_H-M_alt 'P -1'
_symmetry_cell_setting triclinic
_symmetry_space_group_name_H-M 'P -1'
_atom_sites_solution_hydrogens geom
_atom_sites_solution_primary direct
_atom_sites_solution_secondary difmap
_cell_angle_alpha 87.986(7)
_cell_angle_beta 75.655(5)
_cell_angle_gamma 71.874(5)
_cell_formula_units_Z 2
_cell_length_a 12.5072(17)
_cell_length_b 13.890(2)
_cell_length_c 15.223(2)
_cell_measurement_reflns_used 8166
_cell_measurement_temperature 153(2)
_cell_measurement_theta_max 29.127
_cell_measurement_theta_min 2.025
_cell_volume 2432.5(6)
_computing_cell_refinement 'CrystalClear (Rigaku Inc., 2008)'
_computing_data_collection 'CrystalClear (Rigaku Inc., 2008)'
_computing_data_reduction 'CrystalClear (Rigaku Inc., 2008)'
_computing_structure_refinement 'SHELXL-97 (Sheldrick, 1997)'
_computing_structure_solution 'SHELXS-97 (Sheldrick, 1990)'
_diffrn_ambient_temperature 153(2)
_diffrn_detector_area_resol_mean 28.5714
_diffrn_measured_fraction_theta_full 0.980
_diffrn_measured_fraction_theta_max 0.980
_diffrn_measurement_device_type AFC10/Saturn724+
_diffrn_measurement_method 'phi and omega scans'
_diffrn_radiation_monochromator graphite
_diffrn_radiation_source 'Rotating Anode'
_diffrn_radiation_type MoK\a
_diffrn_radiation_wavelength 0.71073
_diffrn_reflns_av_R_equivalents 0.0314
_diffrn_reflns_av_sigmaI/netI 0.0450
_diffrn_reflns_limit_h_max 17
_diffrn_reflns_limit_h_min -17
_diffrn_reflns_limit_k_max 18
_diffrn_reflns_limit_k_min -18
_diffrn_reflns_limit_l_max 20
_diffrn_reflns_limit_l_min -20
_diffrn_reflns_number 31932
_diffrn_reflns_theta_full 29.15
_diffrn_reflns_theta_max 29.15
_diffrn_reflns_theta_min 2.17
_diffrn_standards_decay_% 0
_diffrn_standards_interval_count 0
_diffrn_standards_interval_time 0
_diffrn_standards_number 0
_exptl_absorpt_coefficient_mu 0.138
_exptl_absorpt_correction_T_max 0.9470
_exptl_absorpt_correction_T_min 0.9159
_exptl_absorpt_correction_type Multi-scans
_exptl_crystal_colour Black
_exptl_crystal_density_diffrn 1.155
_exptl_crystal_density_method 'not measured'
_exptl_crystal_description Prism
_exptl_crystal_F_000 908
_exptl_crystal_size_max 0.65
_exptl_crystal_size_mid 0.47
_exptl_crystal_size_min 0.40
_refine_diff_density_max 0.490
_refine_diff_density_min -0.471
_refine_diff_density_rms 0.049
_refine_ls_extinction_coef 0.0025(11)
_refine_ls_extinction_expression Fc^*^=kFc[1+0.001xFc^2^\l^3^/sin(2\q)]^-1/4^
_refine_ls_extinction_method SHELXL
_refine_ls_goodness_of_fit_ref 1.000
_refine_ls_hydrogen_treatment constr
_refine_ls_matrix_type full
_refine_ls_number_parameters 555
_refine_ls_number_reflns 12871
_refine_ls_number_restraints 0
_refine_ls_restrained_S_all 1.000
_refine_ls_R_factor_all 0.0660
_refine_ls_R_factor_gt 0.0545
_refine_ls_shift/su_max 0.001
_refine_ls_shift/su_mean 0.000
_refine_ls_structure_factor_coef Fsqd
_refine_ls_weighting_details 'calc w=1/[\s^2^(Fo^2^)+(0.0561P)^2^+0.9600P] where P=(Fo^2^+2Fc^2^)/3'
_refine_ls_weighting_scheme calc
_refine_ls_wR_factor_gt 0.1268
_refine_ls_wR_factor_ref 0.1358
_reflns_number_gt 10967
_reflns_number_total 12871
_reflns_threshold_expression >2sigma(I)
_cod_data_source_file J-Mater-Chem-C-2015-3-3913.cif
_cod_data_source_block bo2922
_cod_depositor_comments
;
The following automatic conversions were performed:

data item '_symmetry_cell_setting' value 'Triclinic' was changed to
'triclinic' in accordance with the built-in table derived from the
CIF Core dictionary named 'cif_core.dic' version 2.4.5 last updated
on 2014-11-21.

Automatic conversion script
Id: cif_fix_values 6909 2019-04-08 15:41:33Z antanas 
;
_cod_original_sg_symbol_H-M P-1
_cod_database_code 7234180

loop_
_symmetry_equiv_pos_as_xyz
'x, y, z'
'-x, -y, -z'

loop_
_atom_site_label
_atom_site_type_symbol
_atom_site_fract_x
_atom_site_fract_y
_atom_site_fract_z
_atom_site_U_iso_or_equiv
_atom_site_adp_type
_atom_site_occupancy
_atom_site_symmetry_multiplicity
_atom_site_calc_flag
_atom_site_refinement_flags
_atom_site_disorder_assembly
_atom_site_disorder_group
S1 S 0.63060(3) 0.39542(3) 0.19593(2) 0.02432(9) Uani 1 1 d . . .
Si1 Si 0.92542(5) -0.08576(4) 0.35794(4) 0.03915(13) Uani 1 1 d . . .
O1 O 0.15269(9) 0.56499(8) 0.02145(8) 0.0294(2) Uani 1 1 d . . .
O2 O 0.78411(10) 0.10879(8) 0.20538(8) 0.0310(3) Uani 1 1 d . . .
O3 O 0.82681(12) -0.07495(11) 0.30041(10) 0.0497(4) Uani 1 1 d . . .
N1 N 1.28207(11) 0.31432(10) 0.37993(9) 0.0289(3) Uani 1 1 d . . .
N2 N 0.51332(12) 0.75431(10) 0.37866(10) 0.0348(3) Uani 1 1 d . . .
N3 N 0.38441(14) 0.74887(12) 0.09892(12) 0.0416(4) Uani 1 1 d . . .
N4 N 0.13680(15) 0.91242(12) 0.03356(12) 0.0453(4) Uani 1 1 d . . .
N5 N -0.07951(15) 0.75049(13) -0.03585(14) 0.0527(5) Uani 1 1 d . . .
C1 C 0.73271(12) 0.28784(11) 0.21963(10) 0.0227(3) Uani 1 1 d . . .
C2 C 0.71222(13) 0.20102(11) 0.19236(10) 0.0239(3) Uani 1 1 d . . .
C3 C 0.61787(13) 0.22141(12) 0.15342(10) 0.0254(3) Uani 1 1 d . . .
H3 H 0.5932 0.1705 0.1320 0.030 Uiso 1 1 calc R . .
C4 C 0.56440(12) 0.32461(11) 0.14963(9) 0.0232(3) Uani 1 1 d . . .
C5 C 0.82929(12) 0.28511(11) 0.25479(10) 0.0235(3) Uani 1 1 d . . .
H5 H 0.8840 0.2199 0.2549 0.028 Uiso 1 1 calc R . .
C6 C 0.85365(12) 0.36387(11) 0.28844(10) 0.0234(3) Uani 1 1 d . . .
C7 C 0.96445(12) 0.34995(11) 0.31122(10) 0.0228(3) Uani 1 1 d . . .
C8 C 1.06290(12) 0.26509(11) 0.28011(10) 0.0247(3) Uani 1 1 d . . .
H8 H 1.0581 0.2147 0.2420 0.030 Uiso 1 1 calc R . .
C9 C 1.16599(12) 0.25268(11) 0.30306(10) 0.0255(3) Uani 1 1 d . . .
H9 H 1.2298 0.1935 0.2814 0.031 Uiso 1 1 calc R . .
C10 C 1.17895(12) 0.32592(11) 0.35804(10) 0.0239(3) Uani 1 1 d . . .
C11 C 1.08083(13) 0.41147(12) 0.38886(11) 0.0280(3) Uani 1 1 d . . .
H11 H 1.0857 0.4627 0.4261 0.034 Uiso 1 1 calc R . .
C12 C 0.97785(12) 0.42225(12) 0.36603(10) 0.0266(3) Uani 1 1 d . . .
H12 H 0.9135 0.4809 0.3883 0.032 Uiso 1 1 calc R . .
C13 C 0.76504(12) 0.46584(11) 0.30786(10) 0.0235(3) Uani 1 1 d . . .
C14 C 0.65910(13) 0.47853(11) 0.37114(10) 0.0252(3) Uani 1 1 d . . .
H14 H 0.6438 0.4207 0.3998 0.030 Uiso 1 1 calc R . .
C15 C 0.57579(13) 0.57218(11) 0.39349(10) 0.0262(3) Uani 1 1 d . . .
H15 H 0.5047 0.5772 0.4367 0.031 Uiso 1 1 calc R . .
C16 C 0.59423(13) 0.66051(11) 0.35336(11) 0.0271(3) Uani 1 1 d . . .
C17 C 0.70101(14) 0.64759(12) 0.28895(11) 0.0309(3) Uani 1 1 d . . .
H17 H 0.7164 0.7050 0.2594 0.037 Uiso 1 1 calc R . .
C18 C 0.78364(13) 0.55330(12) 0.26788(11) 0.0293(3) Uani 1 1 d . . .
H18 H 0.8551 0.5478 0.2250 0.035 Uiso 1 1 calc R . .
C19 C 1.29369(14) 0.38904(13) 0.43859(11) 0.0330(4) Uani 1 1 d . . .
H19A H 1.3568 0.3557 0.4685 0.040 Uiso 1 1 calc R . .
H19B H 1.2207 0.4143 0.4866 0.040 Uiso 1 1 calc R . .
C20 C 1.32001(17) 0.47848(15) 0.38813(15) 0.0446(4) Uani 1 1 d . . .
H20A H 1.3957 0.4549 0.3442 0.053 Uiso 1 1 calc R . .
H20B H 1.3216 0.5282 0.4315 0.053 Uiso 1 1 calc R . .
H20C H 1.2597 0.5101 0.3561 0.053 Uiso 1 1 calc R . .
C21 C 1.38805(13) 0.23432(13) 0.33882(11) 0.0314(3) Uani 1 1 d . . .
H21A H 1.4551 0.2596 0.3336 0.038 Uiso 1 1 calc R . .
H21B H 1.3860 0.2175 0.2767 0.038 Uiso 1 1 calc R . .
C22 C 1.4059(2) 0.13888(16) 0.39200(19) 0.0583(6) Uani 1 1 d . . .
H22A H 1.4025 0.1557 0.4548 0.070 Uiso 1 1 calc R . .
H22B H 1.4819 0.0902 0.3643 0.070 Uiso 1 1 calc R . .
H22C H 1.3447 0.1089 0.3913 0.070 Uiso 1 1 calc R . .
C23 C 0.53484(17) 0.84724(13) 0.34277(13) 0.0386(4) Uani 1 1 d . . .
H23A H 0.6176 0.8404 0.3363 0.046 Uiso 1 1 calc R . .
H23B H 0.4875 0.9044 0.3869 0.046 Uiso 1 1 calc R . .
C24 C 0.5066(2) 0.87169(17) 0.25209(16) 0.0600(6) Uani 1 1 d . . .
H24A H 0.5589 0.8189 0.2065 0.072 Uiso 1 1 calc R . .
H24B H 0.5167 0.9374 0.2340 0.072 Uiso 1 1 calc R . .
H24C H 0.4260 0.8747 0.2570 0.072 Uiso 1 1 calc R . .
C25 C 0.39378(14) 0.76414(13) 0.42837(14) 0.0392(4) Uani 1 1 d . . .
H25A H 0.3750 0.7032 0.4142 0.047 Uiso 1 1 calc R . .
H25B H 0.3403 0.8236 0.4070 0.047 Uiso 1 1 calc R . .
C26 C 0.37282(17) 0.77647(15) 0.53010(14) 0.0452(5) Uani 1 1 d . . .
H26A H 0.4252 0.7179 0.5520 0.054 Uiso 1 1 calc R . .
H26B H 0.2921 0.7810 0.5593 0.054 Uiso 1 1 calc R . .
H26C H 0.3875 0.8385 0.5450 0.054 Uiso 1 1 calc R . .
C27 C 0.75591(15) 0.02229(12) 0.18146(13) 0.0340(4) Uani 1 1 d . . .
H27A H 0.7598 0.0201 0.1158 0.041 Uiso 1 1 calc R . .
H27B H 0.6764 0.0256 0.2158 0.041 Uiso 1 1 calc R . .
C28 C 0.84349(17) -0.07025(13) 0.20495(14) 0.0423(4) Uani 1 1 d . . .
H28A H 0.8353 -0.1319 0.1803 0.051 Uiso 1 1 calc R . .
H28B H 0.9229 -0.0679 0.1769 0.051 Uiso 1 1 calc R . .
C29 C 1.0292(3) -0.0172(2) 0.3021(2) 0.0919(11) Uani 1 1 d . . .
H29A H 1.0566 -0.0365 0.2371 0.110 Uiso 1 1 calc R . .
H29B H 1.0955 -0.0352 0.3295 0.110 Uiso 1 1 calc R . .
H29C H 0.9899 0.0561 0.3102 0.110 Uiso 1 1 calc R . .
C30 C 0.8462(3) -0.0282(2) 0.4720(2) 0.0849(9) Uani 1 1 d . . .
H30A H 0.8139 0.0453 0.4681 0.102 Uiso 1 1 calc R . .
H30B H 0.8996 -0.0426 0.5117 0.102 Uiso 1 1 calc R . .
H30C H 0.7830 -0.0567 0.4968 0.102 Uiso 1 1 calc R . .
C31 C 1.00582(16) -0.22312(14) 0.36504(12) 0.0392(4) Uani 1 1 d . . .
C32 C 0.9150(3) -0.27818(18) 0.4003(2) 0.0738(8) Uani 1 1 d . . .
H32A H 0.8633 -0.2679 0.3595 0.089 Uiso 1 1 calc R . .
H32B H 0.8694 -0.2508 0.4613 0.089 Uiso 1 1 calc R . .
H32C H 0.9546 -0.3509 0.4026 0.089 Uiso 1 1 calc R . .
C33 C 1.0802(3) -0.2690(3) 0.27312(19) 0.1190(16) Uani 1 1 d . . .
H33A H 1.1379 -0.2339 0.2506 0.143 Uiso 1 1 calc R . .
H33B H 1.0311 -0.2618 0.2307 0.143 Uiso 1 1 calc R . .
H33C H 1.1200 -0.3411 0.2784 0.143 Uiso 1 1 calc R . .
C34 C 1.0797(2) -0.23639(18) 0.43388(17) 0.0576(6) Uani 1 1 d . . .
H34A H 1.1231 -0.3083 0.4354 0.069 Uiso 1 1 calc R . .
H34B H 1.0291 -0.2119 0.4942 0.069 Uiso 1 1 calc R . .
H34C H 1.1344 -0.1975 0.4160 0.069 Uiso 1 1 calc R . .
C35 C 0.46485(13) 0.37087(12) 0.11548(10) 0.0254(3) Uani 1 1 d . . .
H35 H 0.4270 0.3280 0.0978 0.031 Uiso 1 1 calc R . .
C36 C 0.42032(13) 0.47283(12) 0.10652(10) 0.0261(3) Uani 1 1 d . . .
H36 H 0.4600 0.5144 0.1239 0.031 Uiso 1 1 calc R . .
C37 C 0.23849(13) 0.47636(12) 0.04853(10) 0.0266(3) Uani 1 1 d . . .
C38 C 0.32137(12) 0.52308(12) 0.07405(10) 0.0242(3) Uani 1 1 d . . .
C39 C 0.28203(12) 0.62602(11) 0.06319(10) 0.0244(3) Uani 1 1 d . . .
C40 C 0.17803(12) 0.64976(11) 0.03163(10) 0.0251(3) Uani 1 1 d . . .
C41 C 0.29110(15) 0.40283(12) -0.03375(11) 0.0321(3) Uani 1 1 d . . .
H41A H 0.2300 0.3818 -0.0494 0.039 Uiso 1 1 calc R . .
H41B H 0.3500 0.3432 -0.0198 0.039 Uiso 1 1 calc R . .
H41C H 0.3272 0.4361 -0.0852 0.039 Uiso 1 1 calc R . .
C42 C 0.17103(16) 0.43387(15) 0.12932(12) 0.0377(4) Uani 1 1 d . . .
H42A H 0.1391 0.4842 0.1802 0.045 Uiso 1 1 calc R . .
H42B H 0.2231 0.3720 0.1472 0.045 Uiso 1 1 calc R . .
H42C H 0.1074 0.4180 0.1125 0.045 Uiso 1 1 calc R . .
C43 C 0.33648(13) 0.69645(12) 0.08260(11) 0.0289(3) Uani 1 1 d . . .
C44 C 0.10593(13) 0.74103(12) 0.01314(11) 0.0278(3) Uani 1 1 d . . .
C45 C 0.12543(14) 0.83479(13) 0.02434(11) 0.0314(3) Uani 1 1 d . . .
C46 C 0.00397(14) 0.74506(13) -0.01489(12) 0.0346(4) Uani 1 1 d . . .
O4 O 0.40940(14) 0.12821(14) 0.12879(11) 0.0632(5) Uani 1 1 d . . .
C47 C 0.37640(19) 0.10634(18) -0.01366(15) 0.0536(5) Uani 1 1 d . . .
H47A H 0.3038 0.1506 -0.0254 0.064 Uiso 1 1 calc R . .
H47B H 0.3978 0.0402 -0.0452 0.064 Uiso 1 1 calc R . .
H47C H 0.4382 0.1371 -0.0357 0.064 Uiso 1 1 calc R . .
C48 C 0.36017(15) 0.09274(13) 0.08597(13) 0.0383(4) Uani 1 1 d . . .
C49 C 0.28152(18) 0.03438(15) 0.12966(16) 0.0479(5) Uani 1 1 d . . .
H49A H 0.2709 0.0378 0.1956 0.057 Uiso 1 1 calc R . .
H49B H 0.3156 -0.0365 0.1070 0.057 Uiso 1 1 calc R . .
H49C H 0.2061 0.0633 0.1152 0.057 Uiso 1 1 calc R . .

loop_
_atom_site_aniso_label
_atom_site_aniso_U_11
_atom_site_aniso_U_22
_atom_site_aniso_U_33
_atom_site_aniso_U_23
_atom_site_aniso_U_13
_atom_site_aniso_U_12
S1 0.02477(17) 0.02279(18) 0.02765(19) 0.00178(14) -0.01122(14) -0.00698(13)
Si1 0.0386(3) 0.0275(2) 0.0504(3) 0.0089(2) -0.0130(2) -0.0083(2)
O1 0.0260(5) 0.0288(6) 0.0380(6) 0.0058(5) -0.0152(5) -0.0098(4)
O2 0.0322(6) 0.0214(5) 0.0450(7) 0.0035(5) -0.0208(5) -0.0078(4)
O3 0.0406(7) 0.0520(8) 0.0612(9) 0.0299(7) -0.0216(7) -0.0168(6)
N1 0.0215(6) 0.0327(7) 0.0322(7) -0.0090(6) -0.0088(5) -0.0052(5)
N2 0.0297(7) 0.0248(7) 0.0450(8) 0.0024(6) -0.0074(6) -0.0032(5)
N3 0.0389(8) 0.0375(8) 0.0548(10) -0.0029(7) -0.0194(7) -0.0143(7)
N4 0.0477(9) 0.0352(8) 0.0548(10) 0.0014(7) -0.0183(8) -0.0111(7)
N5 0.0383(9) 0.0473(10) 0.0772(13) 0.0012(9) -0.0320(9) -0.0062(7)
C1 0.0222(6) 0.0241(7) 0.0232(7) 0.0027(5) -0.0066(5) -0.0086(5)
C2 0.0255(7) 0.0215(7) 0.0265(7) 0.0034(6) -0.0096(5) -0.0078(5)
C3 0.0269(7) 0.0266(7) 0.0274(7) 0.0038(6) -0.0110(6) -0.0120(6)
C4 0.0244(6) 0.0268(7) 0.0210(6) 0.0033(5) -0.0077(5) -0.0103(6)
C5 0.0224(6) 0.0222(7) 0.0265(7) 0.0013(6) -0.0086(5) -0.0061(5)
C6 0.0210(6) 0.0254(7) 0.0241(7) 0.0012(6) -0.0068(5) -0.0068(5)
C7 0.0211(6) 0.0240(7) 0.0239(7) 0.0006(5) -0.0064(5) -0.0073(5)
C8 0.0243(7) 0.0240(7) 0.0266(7) -0.0034(6) -0.0067(5) -0.0080(6)
C9 0.0229(7) 0.0244(7) 0.0270(7) -0.0034(6) -0.0054(5) -0.0045(5)
C10 0.0209(6) 0.0283(7) 0.0227(7) 0.0000(6) -0.0060(5) -0.0075(5)
C11 0.0250(7) 0.0283(8) 0.0310(8) -0.0080(6) -0.0086(6) -0.0065(6)
C12 0.0212(6) 0.0261(7) 0.0306(8) -0.0045(6) -0.0063(6) -0.0042(6)
C13 0.0231(6) 0.0241(7) 0.0258(7) 0.0005(6) -0.0103(5) -0.0075(5)
C14 0.0268(7) 0.0237(7) 0.0275(7) 0.0009(6) -0.0077(6) -0.0105(6)
C15 0.0232(7) 0.0269(7) 0.0295(7) -0.0009(6) -0.0065(6) -0.0088(6)
C16 0.0270(7) 0.0244(7) 0.0308(8) 0.0010(6) -0.0117(6) -0.0059(6)
C17 0.0324(8) 0.0250(7) 0.0352(8) 0.0069(6) -0.0073(6) -0.0100(6)
C18 0.0257(7) 0.0300(8) 0.0321(8) 0.0029(6) -0.0057(6) -0.0099(6)
C19 0.0240(7) 0.0408(9) 0.0351(8) -0.0105(7) -0.0109(6) -0.0074(6)
C20 0.0380(9) 0.0409(10) 0.0577(12) -0.0071(9) -0.0122(9) -0.0152(8)
C21 0.0219(7) 0.0356(8) 0.0347(8) -0.0060(7) -0.0063(6) -0.0059(6)
C22 0.0505(12) 0.0383(11) 0.0881(18) 0.0109(11) -0.0288(12) -0.0087(9)
C23 0.0444(10) 0.0239(8) 0.0474(10) 0.0033(7) -0.0162(8) -0.0071(7)
C24 0.0816(17) 0.0447(12) 0.0585(14) 0.0189(10) -0.0318(13) -0.0170(11)
C25 0.0265(8) 0.0287(8) 0.0585(12) 0.0003(8) -0.0126(8) -0.0014(6)
C26 0.0371(9) 0.0360(10) 0.0552(12) 0.0015(9) -0.0022(8) -0.0082(8)
C27 0.0404(9) 0.0239(8) 0.0462(10) 0.0056(7) -0.0202(8) -0.0151(7)
C28 0.0449(10) 0.0268(8) 0.0577(12) 0.0056(8) -0.0187(9) -0.0105(7)
C29 0.102(2) 0.092(2) 0.131(3) 0.068(2) -0.071(2) -0.074(2)
C30 0.0800(19) 0.0625(16) 0.085(2) -0.0290(15) -0.0162(16) 0.0159(14)
C31 0.0434(10) 0.0330(9) 0.0331(9) 0.0013(7) -0.0106(7) 0.0005(7)
C32 0.103(2) 0.0446(13) 0.103(2) 0.0343(14) -0.0618(18) -0.0394(14)
C33 0.134(3) 0.095(2) 0.0460(15) -0.0095(15) 0.0014(17) 0.062(2)
C34 0.0478(12) 0.0522(13) 0.0727(15) 0.0083(11) -0.0297(11) -0.0045(10)
C35 0.0255(7) 0.0292(7) 0.0247(7) 0.0036(6) -0.0099(5) -0.0104(6)
C36 0.0253(7) 0.0298(8) 0.0259(7) 0.0030(6) -0.0101(6) -0.0098(6)
C37 0.0269(7) 0.0273(7) 0.0298(7) 0.0074(6) -0.0131(6) -0.0104(6)
C38 0.0236(7) 0.0293(7) 0.0210(6) 0.0030(6) -0.0064(5) -0.0096(6)
C39 0.0227(6) 0.0274(7) 0.0241(7) 0.0025(6) -0.0073(5) -0.0082(6)
C40 0.0233(7) 0.0278(7) 0.0243(7) 0.0017(6) -0.0061(5) -0.0083(6)
C41 0.0364(8) 0.0297(8) 0.0349(8) 0.0029(7) -0.0166(7) -0.0110(7)
C42 0.0369(9) 0.0457(10) 0.0376(9) 0.0128(8) -0.0111(7) -0.0227(8)
C43 0.0258(7) 0.0290(8) 0.0313(8) 0.0004(6) -0.0090(6) -0.0060(6)
C44 0.0241(7) 0.0292(8) 0.0295(7) 0.0015(6) -0.0092(6) -0.0054(6)
C45 0.0286(7) 0.0312(8) 0.0330(8) 0.0021(7) -0.0105(6) -0.0052(6)
C46 0.0297(8) 0.0315(8) 0.0426(9) 0.0017(7) -0.0149(7) -0.0048(6)
O4 0.0539(9) 0.0878(12) 0.0576(9) -0.0321(9) 0.0005(7) -0.0430(9)
C47 0.0430(11) 0.0549(13) 0.0534(12) -0.0051(10) -0.0108(9) -0.0023(9)
C48 0.0281(8) 0.0335(9) 0.0497(10) -0.0148(8) -0.0062(7) -0.0055(7)
C49 0.0419(10) 0.0386(10) 0.0667(13) -0.0072(9) -0.0152(9) -0.0154(8)

loop_
_atom_type_symbol
_atom_type_description
_atom_type_scat_dispersion_real
_atom_type_scat_dispersion_imag
_atom_type_scat_source
C C 0.0033 0.0016 'International Tables Vol C Tables 4.2.6.8 and 6.1.1.4'
H H 0.0000 0.0000 'International Tables Vol C Tables 4.2.6.8 and 6.1.1.4'
N N 0.0061 0.0033 'International Tables Vol C Tables 4.2.6.8 and 6.1.1.4'
O O 0.0106 0.0060 'International Tables Vol C Tables 4.2.6.8 and 6.1.1.4'
Si Si 0.0817 0.0704 'International Tables Vol C Tables 4.2.6.8 and 6.1.1.4'
S S 0.1246 0.1234 'International Tables Vol C Tables 4.2.6.8 and 6.1.1.4'

loop_
_geom_angle_atom_site_label_1
_geom_angle_atom_site_label_2
_geom_angle_atom_site_label_3
_geom_angle
_geom_angle_site_symmetry_1
_geom_angle_site_symmetry_3
C4 S1 C1 92.30(7) . .
O3 Si1 C30 106.51(12) . .
O3 Si1 C29 110.40(10) . .
C30 Si1 C29 109.93(17) . .
O3 Si1 C31 109.56(8) . .
C30 Si1 C31 110.43(12) . .
C29 Si1 C31 109.95(13) . .
C40 O1 C37 110.41(11) . .
C2 O2 C27 116.33(12) . .
C28 O3 Si1 126.73(13) . .
C10 N1 C21 122.46(13) . .
C10 N1 C19 121.11(12) . .
C21 N1 C19 116.09(12) . .
C16 N2 C23 121.76(14) . .
C16 N2 C25 120.99(14) . .
C23 N2 C25 116.20(14) . .
C2 C1 C5 123.85(13) . .
C2 C1 S1 109.64(10) . .
C5 C1 S1 126.34(11) . .
O2 C2 C3 127.46(13) . .
O2 C2 C1 118.24(13) . .
C3 C2 C1 114.29(13) . .
C4 C3 C2 112.11(13) . .
C4 C3 H3 123.9 . .
C2 C3 H3 123.9 . .
C3 C4 C35 126.33(14) . .
C3 C4 S1 111.65(11) . .
C35 C4 S1 121.99(12) . .
C6 C5 C1 128.68(13) . .
C6 C5 H5 115.7 . .
C1 C5 H5 115.7 . .
C5 C6 C7 121.69(13) . .
C5 C6 C13 120.66(12) . .
C7 C6 C13 117.57(12) . .
C12 C7 C8 116.05(13) . .
C12 C7 C6 121.01(13) . .
C8 C7 C6 122.95(13) . .
C9 C8 C7 122.16(13) . .
C9 C8 H8 118.9 . .
C7 C8 H8 118.9 . .
C8 C9 C10 121.47(13) . .
C8 C9 H9 119.3 . .
C10 C9 H9 119.3 . .
N1 C10 C11 121.87(13) . .
N1 C10 C9 121.54(13) . .
C11 C10 C9 116.60(13) . .
C12 C11 C10 121.21(14) . .
C12 C11 H11 119.4 . .
C10 C11 H11 119.4 . .
C11 C12 C7 122.51(13) . .
C11 C12 H12 118.7 . .
C7 C12 H12 118.7 . .
C14 C13 C18 116.67(14) . .
C14 C13 C6 120.26(13) . .
C18 C13 C6 123.03(13) . .
C15 C14 C13 122.31(14) . .
C15 C14 H14 118.8 . .
C13 C14 H14 118.8 . .
C14 C15 C16 121.19(14) . .
C14 C15 H15 119.4 . .
C16 C15 H15 119.4 . .
N2 C16 C15 121.09(14) . .
N2 C16 C17 122.37(15) . .
C15 C16 C17 116.50(14) . .
C18 C17 C16 121.46(15) . .
C18 C17 H17 119.3 . .
C16 C17 H17 119.3 . .
C17 C18 C13 121.86(15) . .
C17 C18 H18 119.1 . .
C13 C18 H18 119.1 . .
N1 C19 C20 113.18(14) . .
N1 C19 H19A 108.9 . .
C20 C19 H19A 108.9 . .
N1 C19 H19B 108.9 . .
C20 C19 H19B 108.9 . .
H19A C19 H19B 107.8 . .
C19 C20 H20A 109.5 . .
C19 C20 H20B 109.5 . .
H20A C20 H20B 109.5 . .
C19 C20 H20C 109.5 . .
H20A C20 H20C 109.5 . .
H20B C20 H20C 109.5 . .
N1 C21 C22 113.24(16) . .
N1 C21 H21A 108.9 . .
C22 C21 H21A 108.9 . .
N1 C21 H21B 108.9 . .
C22 C21 H21B 108.9 . .
H21A C21 H21B 107.7 . .
C21 C22 H22A 109.5 . .
C21 C22 H22B 109.5 . .
H22A C22 H22B 109.5 . .
C21 C22 H22C 109.5 . .
H22A C22 H22C 109.5 . .
H22B C22 H22C 109.5 . .
N2 C23 C24 113.29(16) . .
N2 C23 H23A 108.9 . .
C24 C23 H23A 108.9 . .
N2 C23 H23B 108.9 . .
C24 C23 H23B 108.9 . .
H23A C23 H23B 107.7 . .
C23 C24 H24A 109.5 . .
C23 C24 H24B 109.5 . .
H24A C24 H24B 109.5 . .
C23 C24 H24C 109.5 . .
H24A C24 H24C 109.5 . .
H24B C24 H24C 109.5 . .
N2 C25 C26 113.57(15) . .
N2 C25 H25A 108.9 . .
C26 C25 H25A 108.9 . .
N2 C25 H25B 108.9 . .
C26 C25 H25B 108.9 . .
H25A C25 H25B 107.7 . .
C25 C26 H26A 109.5 . .
C25 C26 H26B 109.5 . .
H26A C26 H26B 109.5 . .
C25 C26 H26C 109.5 . .
H26A C26 H26C 109.5 . .
H26B C26 H26C 109.5 . .
O2 C27 C28 106.98(13) . .
O2 C27 H27A 110.3 . .
C28 C27 H27A 110.3 . .
O2 C27 H27B 110.3 . .
C28 C27 H27B 110.3 . .
H27A C27 H27B 108.6 . .
O3 C28 C27 110.45(16) . .
O3 C28 H28A 109.6 . .
C27 C28 H28A 109.6 . .
O3 C28 H28B 109.6 . .
C27 C28 H28B 109.6 . .
H28A C28 H28B 108.1 . .
Si1 C29 H29A 109.5 . .
Si1 C29 H29B 109.5 . .
H29A C29 H29B 109.5 . .
Si1 C29 H29C 109.5 . .
H29A C29 H29C 109.5 . .
H29B C29 H29C 109.5 . .
Si1 C30 H30A 109.5 . .
Si1 C30 H30B 109.5 . .
H30A C30 H30B 109.5 . .
Si1 C30 H30C 109.5 . .
H30A C30 H30C 109.5 . .
H30B C30 H30C 109.5 . .
C33 C31 C34 110.7(2) . .
C33 C31 C32 109.5(3) . .
C34 C31 C32 107.36(18) . .
C33 C31 Si1 111.06(16) . .
C34 C31 Si1 110.46(14) . .
C32 C31 Si1 107.65(14) . .
C31 C32 H32A 109.5 . .
C31 C32 H32B 109.5 . .
H32A C32 H32B 109.5 . .
C31 C32 H32C 109.5 . .
H32A C32 H32C 109.5 . .
H32B C32 H32C 109.5 . .
C31 C33 H33A 109.5 . .
C31 C33 H33B 109.5 . .
H33A C33 H33B 109.5 . .
C31 C33 H33C 109.5 . .
H33A C33 H33C 109.5 . .
H33B C33 H33C 109.5 . .
C31 C34 H34A 109.5 . .
C31 C34 H34B 109.5 . .
H34A C34 H34B 109.5 . .
C31 C34 H34C 109.5 . .
H34A C34 H34C 109.5 . .
H34B C34 H34C 109.5 . .
C36 C35 C4 124.34(14) . .
C36 C35 H35 117.8 . .
C4 C35 H35 117.8 . .
C35 C36 C38 126.87(14) . .
C35 C36 H36 116.6 . .
C38 C36 H36 116.6 . .
O1 C37 C38 102.77(12) . .
O1 C37 C41 106.18(12) . .
C38 C37 C41 114.86(13) . .
O1 C37 C42 106.29(12) . .
C38 C37 C42 112.65(13) . .
C41 C37 C42 112.94(14) . .
C39 C38 C36 124.79(14) . .
C39 C38 C37 107.93(12) . .
C36 C38 C37 127.25(14) . .
C38 C39 C43 124.41(13) . .
C38 C39 C40 109.10(13) . .
C43 C39 C40 126.48(14) . .
O1 C40 C44 119.27(13) . .
O1 C40 C39 109.77(12) . .
C44 C40 C39 130.96(14) . .
C37 C41 H41A 109.5 . .
C37 C41 H41B 109.5 . .
H41A C41 H41B 109.5 . .
C37 C41 H41C 109.5 . .
H41A C41 H41C 109.5 . .
H41B C41 H41C 109.5 . .
C37 C42 H42A 109.5 . .
C37 C42 H42B 109.5 . .
H42A C42 H42B 109.5 . .
C37 C42 H42C 109.5 . .
H42A C42 H42C 109.5 . .
H42B C42 H42C 109.5 . .
N3 C43 C39 176.62(17) . .
C40 C44 C45 122.65(14) . .
C40 C44 C46 120.23(15) . .
C45 C44 C46 117.07(14) . .
N4 C45 C44 177.39(17) . .
N5 C46 C44 178.2(2) . .
C48 C47 H47A 109.5 . .
C48 C47 H47B 109.5 . .
H47A C47 H47B 109.5 . .
C48 C47 H47C 109.5 . .
H47A C47 H47C 109.5 . .
H47B C47 H47C 109.5 . .
O4 C48 C49 121.74(19) . .
O4 C48 C47 120.84(19) . .
C49 C48 C47 117.42(17) . .
C48 C49 H49A 109.5 . .
C48 C49 H49B 109.5 . .
H49A C49 H49B 109.5 . .
C48 C49 H49C 109.5 . .
H49A C49 H49C 109.5 . .
H49B C49 H49C 109.5 . .

loop_
_geom_bond_atom_site_label_1
_geom_bond_atom_site_label_2
_geom_bond_distance
_geom_bond_site_symmetry_2
S1 C4 1.7303(15) .
S1 C1 1.7312(15) .
Si1 O3 1.6497(15) .
Si1 C30 1.840(3) .
Si1 C29 1.865(3) .
Si1 C31 1.8730(18) .
O1 C40 1.3343(18) .
O1 C37 1.4827(18) .
O2 C2 1.3574(17) .
O2 C27 1.4348(19) .
O3 C28 1.418(2) .
N1 C10 1.3712(18) .
N1 C21 1.4507(19) .
N1 C19 1.456(2) .
N2 C16 1.3754(19) .
N2 C23 1.460(2) .
N2 C25 1.465(2) .
N3 C43 1.144(2) .
N4 C45 1.148(2) .
N5 C46 1.145(2) .
C1 C2 1.404(2) .
C1 C5 1.4275(19) .
C2 C3 1.3968(19) .
C3 C4 1.386(2) .
C3 H3 0.9500 .
C4 C35 1.4258(19) .
C5 C6 1.370(2) .
C5 H5 0.9500 .
C6 C7 1.4646(19) .
C6 C13 1.487(2) .
C7 C12 1.402(2) .
C7 C8 1.406(2) .
C8 C9 1.377(2) .
C8 H8 0.9500 .
C9 C10 1.411(2) .
C9 H9 0.9500 .
C10 C11 1.409(2) .
C11 C12 1.379(2) .
C11 H11 0.9500 .
C12 H12 0.9500 .
C13 C14 1.396(2) .
C13 C18 1.398(2) .
C14 C15 1.380(2) .
C14 H14 0.9500 .
C15 C16 1.409(2) .
C15 H15 0.9500 .
C16 C17 1.411(2) .
C17 C18 1.382(2) .
C17 H17 0.9500 .
C18 H18 0.9500 .
C19 C20 1.518(3) .
C19 H19A 0.9900 .
C19 H19B 0.9900 .
C20 H20A 0.9800 .
C20 H20B 0.9800 .
C20 H20C 0.9800 .
C21 C22 1.514(3) .
C21 H21A 0.9900 .
C21 H21B 0.9900 .
C22 H22A 0.9800 .
C22 H22B 0.9800 .
C22 H22C 0.9800 .
C23 C24 1.510(3) .
C23 H23A 0.9900 .
C23 H23B 0.9900 .
C24 H24A 0.9800 .
C24 H24B 0.9800 .
C24 H24C 0.9800 .
C25 C26 1.512(3) .
C25 H25A 0.9900 .
C25 H25B 0.9900 .
C26 H26A 0.9800 .
C26 H26B 0.9800 .
C26 H26C 0.9800 .
C27 C28 1.505(2) .
C27 H27A 0.9900 .
C27 H27B 0.9900 .
C28 H28A 0.9900 .
C28 H28B 0.9900 .
C29 H29A 0.9800 .
C29 H29B 0.9800 .
C29 H29C 0.9800 .
C30 H30A 0.9800 .
C30 H30B 0.9800 .
C30 H30C 0.9800 .
C31 C33 1.510(3) .
C31 C34 1.532(3) .
C31 C32 1.540(3) .
C32 H32A 0.9800 .
C32 H32B 0.9800 .
C32 H32C 0.9800 .
C33 H33A 0.9800 .
C33 H33B 0.9800 .
C33 H33C 0.9800 .
C34 H34A 0.9800 .
C34 H34B 0.9800 .
C34 H34C 0.9800 .
C35 C36 1.367(2) .
C35 H35 0.9500 .
C36 C38 1.4158(19) .
C36 H36 0.9500 .
C37 C38 1.511(2) .
C37 C41 1.519(2) .
C37 C42 1.522(2) .
C38 C39 1.378(2) .
C39 C43 1.429(2) .
C39 C40 1.4363(19) .
C40 C44 1.374(2) .
C41 H41A 0.9800 .
C41 H41B 0.9800 .
C41 H41C 0.9800 .
C42 H42A 0.9800 .
C42 H42B 0.9800 .
C42 H42C 0.9800 .
C44 C45 1.421(2) .
C44 C46 1.427(2) .
O4 C48 1.207(2) .
C47 C48 1.493(3) .
C47 H47A 0.9800 .
C47 H47B 0.9800 .
C47 H47C 0.9800 .
C48 C49 1.484(3) .
C49 H49A 0.9800 .
C49 H49B 0.9800 .
C49 H49C 0.9800 .

loop_
_geom_torsion_atom_site_label_1
_geom_torsion_atom_site_label_2
_geom_torsion_atom_site_label_3
_geom_torsion_atom_site_label_4
_geom_torsion
_geom_torsion_site_symmetry_1
_geom_torsion_site_symmetry_2
_geom_torsion_site_symmetry_3
_geom_torsion_site_symmetry_4
C30 Si1 O3 C28 153.34(17) . . . .
C29 Si1 O3 C28 34.0(2) . . . .
C31 Si1 O3 C28 -87.21(16) . . . .
C4 S1 C1 C2 -0.68(11) . . . .
C4 S1 C1 C5 174.73(13) . . . .
C27 O2 C2 C3 -4.1(2) . . . .
C27 O2 C2 C1 176.46(14) . . . .
C5 C1 C2 O2 4.3(2) . . . .
S1 C1 C2 O2 179.86(11) . . . .
C5 C1 C2 C3 -175.22(14) . . . .
S1 C1 C2 C3 0.33(17) . . . .
O2 C2 C3 C4 -179.16(14) . . . .
C1 C2 C3 C4 0.32(19) . . . .
C2 C3 C4 C35 -178.83(14) . . . .
C2 C3 C4 S1 -0.83(17) . . . .
C1 S1 C4 C3 0.87(12) . . . .
C1 S1 C4 C35 178.98(13) . . . .
C2 C1 C5 C6 -175.52(15) . . . .
S1 C1 C5 C6 9.7(2) . . . .
C1 C5 C6 C7 -171.99(14) . . . .
C1 C5 C6 C13 11.4(2) . . . .
C5 C6 C7 C12 -163.67(14) . . . .
C13 C6 C7 C12 13.1(2) . . . .
C5 C6 C7 C8 16.5(2) . . . .
C13 C6 C7 C8 -166.76(14) . . . .
C12 C7 C8 C9 0.9(2) . . . .
C6 C7 C8 C9 -179.23(14) . . . .
C7 C8 C9 C10 -1.2(2) . . . .
C21 N1 C10 C11 -171.21(15) . . . .
C19 N1 C10 C11 1.8(2) . . . .
C21 N1 C10 C9 8.5(2) . . . .
C19 N1 C10 C9 -178.42(14) . . . .
C8 C9 C10 N1 -179.09(14) . . . .
C8 C9 C10 C11 0.7(2) . . . .
N1 C10 C11 C12 179.77(15) . . . .
C9 C10 C11 C12 0.0(2) . . . .
C10 C11 C12 C7 -0.2(2) . . . .
C8 C7 C12 C11 -0.3(2) . . . .
C6 C7 C12 C11 179.91(15) . . . .
C5 C6 C13 C14 60.6(2) . . . .
C7 C6 C13 C14 -116.21(15) . . . .
C5 C6 C13 C18 -122.02(17) . . . .
C7 C6 C13 C18 61.22(19) . . . .
C18 C13 C14 C15 0.3(2) . . . .
C6 C13 C14 C15 177.89(13) . . . .
C13 C14 C15 C16 -0.3(2) . . . .
C23 N2 C16 C15 175.33(15) . . . .
C25 N2 C16 C15 -16.9(2) . . . .
C23 N2 C16 C17 -2.4(2) . . . .
C25 N2 C16 C17 165.46(16) . . . .
C14 C15 C16 N2 -177.09(14) . . . .
C14 C15 C16 C17 0.7(2) . . . .
N2 C16 C17 C18 176.64(15) . . . .
C15 C16 C17 C18 -1.1(2) . . . .
C16 C17 C18 C13 1.2(3) . . . .
C14 C13 C18 C17 -0.7(2) . . . .
C6 C13 C18 C17 -178.23(14) . . . .
C10 N1 C19 C20 -83.96(19) . . . .
C21 N1 C19 C20 89.50(17) . . . .
C10 N1 C21 C22 -91.6(2) . . . .
C19 N1 C21 C22 95.03(19) . . . .
C16 N2 C23 C24 84.3(2) . . . .
C25 N2 C23 C24 -84.0(2) . . . .
C16 N2 C25 C26 95.49(19) . . . .
C23 N2 C25 C26 -96.05(19) . . . .
C2 O2 C27 C28 -177.75(14) . . . .
Si1 O3 C28 C27 -126.14(15) . . . .
O2 C27 C28 O3 68.50(18) . . . .
O3 Si1 C31 C33 68.4(2) . . . .
C30 Si1 C31 C33 -174.6(2) . . . .
C29 Si1 C31 C33 -53.1(3) . . . .
O3 Si1 C31 C34 -168.38(14) . . . .
C30 Si1 C31 C34 -51.4(2) . . . .
C29 Si1 C31 C34 70.12(19) . . . .
O3 Si1 C31 C32 -51.45(17) . . . .
C30 Si1 C31 C32 65.56(19) . . . .
C29 Si1 C31 C32 -172.95(18) . . . .
C3 C4 C35 C36 -174.68(15) . . . .
S1 C4 C35 C36 7.5(2) . . . .
C4 C35 C36 C38 -179.29(14) . . . .
C40 O1 C37 C38 -1.57(15) . . . .
C40 O1 C37 C41 -122.54(13) . . . .
C40 O1 C37 C42 116.96(14) . . . .
C35 C36 C38 C39 -177.59(15) . . . .
C35 C36 C38 C37 4.7(3) . . . .
O1 C37 C38 C39 1.02(15) . . . .
C41 C37 C38 C39 115.85(14) . . . .
C42 C37 C38 C39 -112.95(15) . . . .
O1 C37 C38 C36 179.05(14) . . . .
C41 C37 C38 C36 -66.1(2) . . . .
C42 C37 C38 C36 65.1(2) . . . .
C36 C38 C39 C43 0.5(2) . . . .
C37 C38 C39 C43 178.61(14) . . . .
C36 C38 C39 C40 -178.27(14) . . . .
C37 C38 C39 C40 -0.19(17) . . . .
C37 O1 C40 C44 -177.66(13) . . . .
C37 O1 C40 C39 1.54(16) . . . .
C38 C39 C40 O1 -0.84(17) . . . .
C43 C39 C40 O1 -179.62(14) . . . .
C38 C39 C40 C44 178.23(16) . . . .
C43 C39 C40 C44 -0.5(3) . . . .
C38 C39 C43 N3 6(3) . . . .
C40 C39 C43 N3 -175(3) . . . .
O1 C40 C44 C45 178.48(14) . . . .
C39 C40 C44 C45 -0.5(3) . . . .
O1 C40 C44 C46 1.2(2) . . . .
C39 C40 C44 C46 -177.76(16) . . . .
C40 C44 C45 N4 -159(4) . . . .
C46 C44 C45 N4 18(4) . . . .
C40 C44 C46 N5 136(7) . . . .
C45 C44 C46 N5 -41(7) . . . .
